data_7031905
loop_
_publ_author_name
'Clark, Ewan R.'
'Anwar, Muhammad U.'
'Leontowicz, Bryce J.'
'Beldjoudi, Yassine'
'Hayward, John J.'
'Chan, Wesley T. K.'
'Gavey, Emma L.'
'Pilkington, Melanie'
'Zysman-Colman, Eli'
'Rawson, Jeremy M.'

_publ_section_title
;
 Synthesis and characterisation of first row transition metal complexes of
 functionalized 1,2,4-benzothiadiazines.
;
_journal_issue 34
_journal_name_full 'Dalton transactions (Cambridge, England : 2003)'
_journal_page_first 12996
_journal_paper_doi 10.1039/c4dt01413h
_journal_volume 43
_journal_year 2014
_chemical_formula_moiety 'C24 H18 Cl N6 O S2 V, C H4 O, Cl'
_chemical_formula_sum 'C25 H22 Cl2 N6 O2 S2 V'
_chemical_formula_weight 624.44
_chemical_name_systematic
;
 ?
;
_space_group_crystal_system monoclinic
_space_group_IT_number 14
_space_group_name_Hall '-P 2yn'
_space_group_name_H-M_alt 'P 1 21/n 1'
_symmetry_space_group_name_Hall '-P 2yn'
_symmetry_space_group_name_H-M 'P 1 21/n 1'
_atom_sites_solution_hydrogens geom
_atom_sites_solution_primary direct
_audit_creation_method SHELXL-2013
_cell_angle_alpha 90
_cell_angle_beta 96.886(5)
_cell_angle_gamma 90
_cell_formula_units_Z 4
_cell_length_a 12.606(6)
_cell_length_b 12.609(6)
_cell_length_c 17.194(8)
_cell_measurement_reflns_used 5196
_cell_measurement_temperature 150(2)
_cell_measurement_theta_max 26.73
_cell_measurement_theta_min 2.29
_cell_volume 2713(2)
_computing_cell_refinement 'Bruker SAINT'
_computing_data_collection 'Bruker APEX2'
_computing_data_reduction 'Bruker SAINT'
_computing_molecular_graphics 'Bruker SHELXTL'
_computing_publication_material 'Bruker SHELXTL'
_computing_structure_refinement 'SHELXL-97 (Sheldrick, 2008)'
_computing_structure_solution 'SHELXS-97 (Sheldrick, 2008)'
_diffrn_ambient_temperature 150(2)
_diffrn_measured_fraction_theta_full 1.000
_diffrn_measured_fraction_theta_max 0.992
_diffrn_measurement_device_type 'Bruker APEX-II CCD'
_diffrn_measurement_method 'phi and omega scans'
_diffrn_radiation_type MoK\a
_diffrn_radiation_wavelength 0.71073
_diffrn_reflns_av_R_equivalents 0.0587
_diffrn_reflns_av_unetI/netI 0.0528
_diffrn_reflns_Laue_measured_fraction_full 1.000
_diffrn_reflns_Laue_measured_fraction_max 0.992
_diffrn_reflns_limit_h_max 16
_diffrn_reflns_limit_h_min -16
_diffrn_reflns_limit_k_max 16
_diffrn_reflns_limit_k_min -16
_diffrn_reflns_limit_l_max 22
_diffrn_reflns_limit_l_min -22
_diffrn_reflns_number 29057
_diffrn_reflns_point_group_measured_fraction_full 1.000
_diffrn_reflns_point_group_measured_fraction_max 0.992
_diffrn_reflns_theta_full 25.242
_diffrn_reflns_theta_max 27.498
_diffrn_reflns_theta_min 1.899
_diffrn_source 'sealed tube'
_exptl_absorpt_coefficient_mu 0.752
_exptl_absorpt_correction_T_max 0.746
_exptl_absorpt_correction_T_min 0.608
_exptl_absorpt_correction_type multi-scan
_exptl_absorpt_process_details sadabs
_exptl_crystal_colour green
_exptl_crystal_density_diffrn 1.529
_exptl_crystal_density_method 'not measured'
_exptl_crystal_description block
_exptl_crystal_F_000 1276
_exptl_crystal_size_max 0.200
_exptl_crystal_size_mid 0.160
_exptl_crystal_size_min 0.060
_refine_diff_density_max 2.039
_refine_diff_density_min -1.470
_refine_diff_density_rms 0.118
_refine_ls_extinction_method none
_refine_ls_goodness_of_fit_ref 1.071
_refine_ls_hydrogen_treatment constr
_refine_ls_matrix_type full
_refine_ls_number_parameters 345
_refine_ls_number_reflns 6191
_refine_ls_number_restraints 0
_refine_ls_restrained_S_all 1.071
_refine_ls_R_factor_all 0.1208
_refine_ls_R_factor_gt 0.0770
_refine_ls_shift/su_max 0.000
_refine_ls_shift/su_mean 0.000
_refine_ls_structure_factor_coef Fsqd
_refine_ls_weighting_details 'w=1/[\s^2^(Fo^2^)+(0.0824P)^2^+10.8399P] where P=(Fo^2^+2Fc^2^)/3'
_refine_ls_weighting_scheme calc
_refine_ls_wR_factor_gt 0.1841
_refine_ls_wR_factor_ref 0.2139
_reflns_Friedel_coverage 0.000
_reflns_number_gt 4172
_reflns_number_total 6191
_reflns_threshold_expression 'I > 2\s(I)'
_cod_duplicate_entry 7031613
_cod_data_source_file c4dt01413h2.cif
_cod_data_source_block cmpnd_4
_cod_depositor_comments
;
The following automatic conversions were performed:

'_atom_sites_solution_primary' value 'direct methods' was changed to
'direct'.

Automatic conversion script
Id: cif_fix_values 6452 2018-10-05 10:23:21Z andrius 
;
_cod_database_code 7031905
_shelx_space_group_comment
;
The symmetry employed for this shelxl refinement is uniquely defined
by the following loop, which should always be used as a source of
symmetry information in preference to the above space-group names.
They are only intended as comments.
;
_shelx_estimated_absorpt_t_min 0.864
_shelx_estimated_absorpt_t_max 0.956
_shelxl_version_number 2013-3

loop_
_space_group_symop_operation_xyz
'x, y, z'
'-x+1/2, y+1/2, -z+1/2'
'-x, -y, -z'
'x-1/2, -y-1/2, z-1/2'

loop_
_atom_site_label
_atom_site_type_symbol
_atom_site_fract_x
_atom_site_fract_y
_atom_site_fract_z
_atom_site_U_iso_or_equiv
_atom_site_adp_type
_atom_site_occupancy
_atom_site_site_symmetry_order
_atom_site_calc_flag
_atom_site_refinement_flags_posn
_atom_site_refinement_flags_adp
V1 V 0.21319(9) 0.40003(7) 0.13333(5) 0.0421(3) Uani 1 1 d . .
S1 S 0.42677(13) 0.52899(12) 0.06892(8) 0.0433(4) Uani 1 1 d . .
O1 O 0.0966(2) 0.3213(3) 0.14333(17) 0.0315(8) Uani 1 1 d . .
S2 S 0.13292(11) 0.62949(10) 0.20608(7) 0.0351(3) Uani 1 1 d . .
Cl2 Cl 0.32073(13) 0.25925(13) 0.12042(9) 0.0534(4) Uani 1 1 d . .
N11 N 0.3590(3) 0.5025(3) 0.1464(2) 0.0288(9) Uani 1 1 d . .
C11 C 0.4880(4) 0.6506(4) 0.0992(3) 0.0327(11) Uani 1 1 d . .
N12 N 0.4822(3) 0.5958(3) 0.2338(2) 0.0322(9) Uani 1 1 d . .
H12A H 0.5186 0.5923 0.2808 0.039 Uiso 1 1 calc R U
C12 C 0.5139(5) 0.7235(5) 0.0446(3) 0.0408(13) Uani 1 1 d . .
H12 H 0.4948 0.7110 -0.0097 0.049 Uiso 1 1 calc R U
N13 N 0.2598(3) 0.4212(3) 0.2553(2) 0.0295(9) Uani 1 1 d . .
C13 C 0.5682(5) 0.8151(4) 0.0702(3) 0.0425(13) Uani 1 1 d . .
H13 H 0.5861 0.8661 0.0332 0.051 Uiso 1 1 calc R U
C14 C 0.5962(5) 0.8321(4) 0.1491(3) 0.0410(13) Uani 1 1 d . .
H14 H 0.6357 0.8938 0.1661 0.049 Uiso 1 1 calc R U
C15 C 0.5677(4) 0.7609(4) 0.2037(3) 0.0354(12) Uani 1 1 d . .
H15 H 0.5845 0.7749 0.2581 0.043 Uiso 1 1 calc R U
C16 C 0.5144(4) 0.6690(4) 0.1789(3) 0.0293(10) Uani 1 1 d . .
C20 C 0.3974(4) 0.5312(4) 0.2163(3) 0.0261(10) Uani 1 1 d . .
N21 N 0.1400(3) 0.5524(3) 0.1246(2) 0.0294(9) Uani 1 1 d . .
C21 C 0.3416(4) 0.4876(4) 0.2804(3) 0.0278(10) Uani 1 1 d . .
N22 N 0.0820(4) 0.6918(3) 0.0393(3) 0.0355(10) Uani 1 1 d . .
H22A H 0.0935 0.7225 -0.0048 0.043 Uiso 1 1 calc R U
C22 C 0.3693(5) 0.5110(5) 0.3579(3) 0.0395(13) Uani 1 1 d . .
H22 H 0.4254 0.5595 0.3739 0.047 Uiso 1 1 calc R U
N23 N 0.1959(3) 0.4342(3) 0.0118(2) 0.0300(9) Uani 1 1 d . .
C23 C 0.3127(5) 0.4614(5) 0.4132(3) 0.0490(15) Uani 1 1 d . .
H23 H 0.3310 0.4744 0.4675 0.059 Uiso 1 1 calc R U
C24 C 0.2306(5) 0.3939(5) 0.3879(3) 0.0439(14) Uani 1 1 d . .
H24 H 0.1909 0.3601 0.4244 0.053 Uiso 1 1 calc R U
C25 C 0.2064(4) 0.3754(4) 0.3086(3) 0.0362(12) Uani 1 1 d . .
H25 H 0.1495 0.3283 0.2914 0.043 Uiso 1 1 calc R U
C31 C 0.0355(4) 0.7229(4) 0.1697(3) 0.0324(11) Uani 1 1 d . .
C32 C -0.0253(4) 0.7745(4) 0.2201(3) 0.0364(12) Uani 1 1 d . .
H32 H -0.0169 0.7577 0.2744 0.044 Uiso 1 1 calc R U
C33 C -0.0988(5) 0.8511(4) 0.1904(3) 0.0415(13) Uani 1 1 d . .
H33 H -0.1393 0.8882 0.2248 0.050 Uiso 1 1 calc R U
C34 C -0.1131(5) 0.8735(4) 0.1118(4) 0.0418(13) Uani 1 1 d . .
H34 H -0.1639 0.9255 0.0921 0.050 Uiso 1 1 calc R U
C35 C -0.0538(4) 0.8206(4) 0.0608(3) 0.0383(12) Uani 1 1 d . .
H35 H -0.0650 0.8349 0.0061 0.046 Uiso 1 1 calc R U
C36 C 0.0220(4) 0.7466(4) 0.0906(3) 0.0336(11) Uani 1 1 d . .
C40 C 0.1225(4) 0.5938(4) 0.0554(3) 0.0285(10) Uani 1 1 d . .
C41 C 0.1497(4) 0.5277(4) -0.0105(3) 0.0290(10) Uani 1 1 d . .
C42 C 0.1315(4) 0.5579(4) -0.0877(3) 0.0373(12) Uani 1 1 d . .
H42 H 0.0971 0.6233 -0.1020 0.045 Uiso 1 1 calc R U
C43 C 0.1643(5) 0.4911(5) -0.1445(3) 0.0424(13) Uani 1 1 d . .
H43 H 0.1537 0.5107 -0.1982 0.051 Uiso 1 1 calc R U
C44 C 0.2119(4) 0.3970(4) -0.1223(3) 0.0352(12) Uani 1 1 d . .
H44 H 0.2348 0.3501 -0.1603 0.042 Uiso 1 1 calc R U
C45 C 0.2265(4) 0.3707(4) -0.0435(3) 0.0324(11) Uani 1 1 d . .
H45 H 0.2595 0.3050 -0.0282 0.039 Uiso 1 1 calc R U
Cl3 Cl 0.11670(12) 0.84395(10) -0.10105(7) 0.0407(3) Uani 1 1 d . .
O1S O 0.3126(4) 0.9194(4) -0.1777(3) 0.0654(13) Uani 1 1 d . .
H1S H 0.2537 0.8977 -0.1656 0.098 Uiso 1 1 calc R U
C1S C 0.3951(7) 0.8880(7) -0.1197(5) 0.080(2) Uani 1 1 d . .
H1S1 H 0.3921 0.8110 -0.1124 0.120 Uiso 1 1 calc R U
H1S2 H 0.3863 0.9237 -0.0703 0.120 Uiso 1 1 calc R U
H1S3 H 0.4644 0.9073 -0.1362 0.120 Uiso 1 1 calc R U

loop_
_atom_site_aniso_label
_atom_site_aniso_U_11
_atom_site_aniso_U_22
_atom_site_aniso_U_33
_atom_site_aniso_U_23
_atom_site_aniso_U_13
_atom_site_aniso_U_12
V1 0.0758(7) 0.0221(4) 0.0283(5) 0.0024(3) 0.0063(4) -0.0041(4)
S1 0.0557(9) 0.0467(8) 0.0309(7) -0.0057(6) 0.0196(6) -0.0148(7)
O1 0.0118(15) 0.066(2) 0.0162(15) 0.0091(15) -0.0002(12) 0.0022(15)
S2 0.0427(8) 0.0318(7) 0.0312(6) -0.0024(5) 0.0054(5) 0.0084(6)
Cl2 0.0599(10) 0.0540(9) 0.0451(8) 0.0064(7) 0.0018(7) 0.0131(7)
N11 0.031(2) 0.031(2) 0.026(2) 0.0021(16) 0.0062(16) 0.0000(17)
C11 0.032(3) 0.033(3) 0.035(3) 0.002(2) 0.010(2) -0.003(2)
N12 0.034(2) 0.040(2) 0.0225(19) 0.0074(17) 0.0018(17) -0.0043(19)
C12 0.044(3) 0.046(3) 0.034(3) 0.009(2) 0.010(2) 0.001(3)
N13 0.033(2) 0.026(2) 0.031(2) 0.0068(17) 0.0106(17) 0.0018(17)
C13 0.053(4) 0.035(3) 0.041(3) 0.010(2) 0.014(3) -0.001(3)
C14 0.046(3) 0.031(3) 0.047(3) 0.003(2) 0.011(3) -0.002(2)
C15 0.031(3) 0.040(3) 0.035(3) 0.002(2) 0.007(2) 0.004(2)
C16 0.028(3) 0.028(2) 0.033(2) 0.004(2) 0.006(2) 0.002(2)
C20 0.025(2) 0.027(2) 0.028(2) 0.0057(19) 0.0070(19) 0.0044(19)
N21 0.034(2) 0.024(2) 0.031(2) -0.0009(16) 0.0059(17) 0.0039(17)
C21 0.029(3) 0.028(2) 0.028(2) 0.0063(19) 0.0081(19) 0.005(2)
N22 0.045(3) 0.028(2) 0.036(2) 0.0075(18) 0.015(2) 0.0095(19)
C22 0.043(3) 0.047(3) 0.029(3) 0.004(2) 0.006(2) -0.009(3)
N23 0.033(2) 0.025(2) 0.032(2) -0.0007(17) 0.0015(17) -0.0005(17)
C23 0.066(4) 0.057(4) 0.025(3) 0.007(3) 0.012(3) -0.009(3)
C24 0.052(4) 0.047(3) 0.036(3) 0.012(2) 0.019(3) -0.002(3)
C25 0.039(3) 0.033(3) 0.037(3) 0.012(2) 0.010(2) -0.004(2)
C31 0.031(3) 0.028(3) 0.038(3) -0.005(2) 0.005(2) 0.000(2)
C32 0.038(3) 0.032(3) 0.040(3) -0.007(2) 0.009(2) 0.001(2)
C33 0.039(3) 0.033(3) 0.055(3) -0.010(3) 0.014(3) -0.001(2)
C34 0.039(3) 0.029(3) 0.059(4) 0.004(2) 0.011(3) 0.006(2)
C35 0.040(3) 0.030(3) 0.046(3) 0.004(2) 0.013(2) 0.008(2)
C36 0.039(3) 0.022(2) 0.042(3) 0.001(2) 0.013(2) 0.004(2)
C40 0.030(3) 0.024(2) 0.032(2) 0.003(2) 0.007(2) 0.0016(19)
C41 0.026(2) 0.026(2) 0.035(3) 0.000(2) 0.004(2) -0.0004(19)
C42 0.043(3) 0.033(3) 0.035(3) 0.002(2) 0.001(2) 0.011(2)
C43 0.051(4) 0.046(3) 0.030(3) -0.001(2) 0.003(2) 0.006(3)
C44 0.038(3) 0.037(3) 0.030(3) -0.012(2) 0.000(2) -0.002(2)
C45 0.040(3) 0.023(2) 0.033(3) -0.007(2) -0.001(2) 0.000(2)
Cl3 0.0570(9) 0.0327(7) 0.0312(6) 0.0036(5) 0.0002(6) 0.0032(6)
O1S 0.079(3) 0.066(3) 0.053(3) 0.018(2) 0.012(3) -0.007(3)
C1S 0.091(6) 0.079(6) 0.069(5) 0.005(4) 0.003(4) 0.026(5)

loop_
_atom_type_symbol
_atom_type_description
_atom_type_scat_dispersion_real
_atom_type_scat_dispersion_imag
_atom_type_scat_source
C C 0.0033 0.0016 'International Tables Vol C Tables 4.2.6.8 and 6.1.1.4'
H H 0.0000 0.0000 'International Tables Vol C Tables 4.2.6.8 and 6.1.1.4'
N N 0.0061 0.0033 'International Tables Vol C Tables 4.2.6.8 and 6.1.1.4'
S S 0.1246 0.1234 'International Tables Vol C Tables 4.2.6.8 and 6.1.1.4'
Cl Cl 0.1484 0.1585 'International Tables Vol C Tables 4.2.6.8 and 6.1.1.4'
V V 0.3005 0.5294 'International Tables Vol C Tables 4.2.6.8 and 6.1.1.4'
O O 0.0106 0.0060 'International Tables Vol C Tables 4.2.6.8 and 6.1.1.4'

loop_
_geom_angle_atom_site_label_1
_geom_angle_atom_site_label_2
_geom_angle_atom_site_label_3
_geom_angle
O1 V1 N23 102.58(15)
O1 V1 N13 96.17(15)
N23 V1 N13 158.56(16)
O1 V1 N21 98.77(17)
N23 V1 N21 75.80(15)
N13 V1 N21 91.25(16)
O1 V1 N11 168.69(15)
N23 V1 N11 88.15(15)
N13 V1 N11 72.65(15)
N21 V1 N11 80.21(16)
O1 V1 Cl2 94.74(13)
N23 V1 Cl2 93.15(12)
N13 V1 Cl2 95.60(12)
N21 V1 Cl2 164.11(13)
N11 V1 Cl2 88.16(13)
N11 S1 C11 100.5(2)
N21 S2 C31 101.0(2)
C20 N11 S1 120.4(3)
C20 N11 V1 117.8(3)
S1 N11 V1 121.3(2)
C12 C11 C16 120.7(5)
C12 C11 S1 120.5(4)
C16 C11 S1 118.7(4)
C20 N12 C16 121.8(4)
C20 N12 H12A 119.1
C16 N12 H12A 119.1
C11 C12 C13 119.2(5)
C11 C12 H12 120.4
C13 C12 H12 120.4
C25 N13 C21 118.4(4)
C25 N13 V1 121.4(4)
C21 N13 V1 120.1(3)
C14 C13 C12 120.0(5)
C14 C13 H13 120.0
C12 C13 H13 120.0
C15 C14 C13 120.8(5)
C15 C14 H14 119.6
C13 C14 H14 119.6
C14 C15 C16 119.6(5)
C14 C15 H15 120.2
C16 C15 H15 120.2
C15 C16 C11 119.7(5)
C15 C16 N12 120.5(4)
C11 C16 N12 119.7(4)
N11 C20 N12 125.1(4)
N11 C20 C21 115.5(4)
N12 C20 C21 119.4(4)
C40 N21 S2 120.2(3)
C40 N21 V1 117.0(3)
S2 N21 V1 121.2(2)
N13 C21 C22 122.5(4)
N13 C21 C20 113.7(4)
C22 C21 C20 123.8(5)
C40 N22 C36 122.6(4)
C40 N22 H22A 118.7
C36 N22 H22A 118.7
C21 C22 C23 118.2(5)
C21 C22 H22 120.9
C23 C22 H22 120.9
C45 N23 C41 118.3(4)
C45 N23 V1 125.1(3)
C41 N23 V1 116.6(3)
C24 C23 C22 119.3(5)
C24 C23 H23 120.4
C22 C23 H23 120.4
C23 C24 C25 119.2(5)
C23 C24 H24 120.4
C25 C24 H24 120.4
N13 C25 C24 122.4(5)
N13 C25 H25 118.8
C24 C25 H25 118.8
C36 C31 C32 120.1(5)
C36 C31 S2 119.5(4)
C32 C31 S2 120.4(4)
C31 C32 C33 119.3(5)
C31 C32 H32 120.3
C33 C32 H32 120.3
C34 C33 C32 120.5(5)
C34 C33 H33 119.8
C32 C33 H33 119.8
C33 C34 C35 120.4(5)
C33 C34 H34 119.8
C35 C34 H34 119.8
C34 C35 C36 119.2(5)
C34 C35 H35 120.4
C36 C35 H35 120.4
C31 C36 C35 120.4(5)
C31 C36 N22 119.8(4)
C35 C36 N22 119.8(5)
N21 C40 N22 125.1(4)
N21 C40 C41 116.5(4)
N22 C40 C41 118.4(4)
N23 C41 C42 122.2(5)
N23 C41 C40 114.0(4)
C42 C41 C40 123.8(4)
C41 C42 C43 118.8(5)
C41 C42 H42 120.6
C43 C42 H42 120.6
C44 C43 C42 119.3(5)
C44 C43 H43 120.4
C42 C43 H43 120.4
C43 C44 C45 118.9(5)
C43 C44 H44 120.5
C45 C44 H44 120.5
N23 C45 C44 122.5(5)
N23 C45 H45 118.7
C44 C45 H45 118.7
C1S O1S H1S 109.5
O1S C1S H1S1 109.5
O1S C1S H1S2 109.5
H1S1 C1S H1S2 109.5
O1S C1S H1S3 109.5
H1S1 C1S H1S3 109.5
H1S2 C1S H1S3 109.5

loop_
_geom_bond_atom_site_label_1
_geom_bond_atom_site_label_2
_geom_bond_distance
V1 O1 1.799(3)
V1 N23 2.120(4)
V1 N13 2.125(4)
V1 N21 2.129(4)
V1 N11 2.236(4)
V1 Cl2 2.261(2)
S1 N11 1.699(4)
S1 C11 1.766(5)
S2 N21 1.715(4)
S2 C31 1.761(5)
N11 C20 1.292(6)
C11 C12 1.381(7)
C11 C16 1.389(7)
N12 C20 1.350(6)
N12 C16 1.415(6)
N12 H12A 0.8800
C12 C13 1.387(8)
C12 H12 0.9500
N13 C25 1.333(6)
N13 C21 1.359(6)
C13 C14 1.378(8)
C13 H13 0.9500
C14 C15 1.378(7)
C14 H14 0.9500
C15 C16 1.381(7)
C15 H15 0.9500
C20 C21 1.483(6)
N21 C40 1.294(6)
C21 C22 1.369(7)
N22 C40 1.352(6)
N22 C36 1.409(6)
N22 H22A 0.8800
C22 C23 1.403(7)
C22 H22 0.9500
N23 C45 1.335(6)
N23 C41 1.349(6)
C23 C24 1.369(8)
C23 H23 0.9500
C24 C25 1.380(8)
C24 H24 0.9500
C25 H25 0.9500
C31 C36 1.383(7)
C31 C32 1.386(7)
C32 C33 1.393(8)
C32 H32 0.9500
C33 C34 1.372(8)
C33 H33 0.9500
C34 C35 1.389(8)
C34 H34 0.9500
C35 C36 1.389(7)
C35 H35 0.9500
C40 C41 1.480(7)
C41 C42 1.374(7)
C42 C43 1.390(7)
C42 H42 0.9500
C43 C44 1.364(8)
C43 H43 0.9500
C44 C45 1.386(7)
C44 H44 0.9500
C45 H45 0.9500
O1S C1S 1.409(9)
O1S H1S 0.8400
C1S H1S1 0.9800
C1S H1S2 0.9800
C1S H1S3 0.9800
